data_2018866
loop_
_publ_author_name
'Jentsch, D.'
'Jones, P.G.'
'Schwarzmann, E.'

_publ_section_title
;
 Trichlorosulfonium(IV) Tetrachloroaurate(III)
;
_journal_name_full 'Acta Crystallographica C (39,1983-)'
_journal_page_first 210
_journal_page_last 212
_journal_volume 44
_journal_year 1988
_chemical_formula_sum 'Au Cl7 S'
_chemical_name_systematic '(S Cl3) (Au Cl4)'
_space_group_IT_number 14
_symmetry_space_group_name_Hall '-P 2ybc'
_symmetry_space_group_name_H-M 'P 1 21/c 1'
_cell_angle_alpha 90
_cell_angle_beta 107.88
_cell_angle_gamma 90
_cell_formula_units_Z 4
_cell_length_a 8.637
_cell_length_b 10.24
_cell_length_c 11.618
_cell_volume 977.901
_citation_journal_id_ASTM ACSCEE
_cod_data_source_file gold_147.cif
_cod_data_source_block Au1Cl7S1
_cod_original_cell_volume 977.9014
_cod_original_formula_sum 'Au1 Cl7 S1'
_cod_database_code 2018866

loop_
_symmetry_equiv_pos_as_xyz
x,y,z
-x,y+1/2,-z+1/2
-x,-y,-z
x,-y-1/2,z-1/2

loop_
_atom_site_label
_atom_site_type_symbol
_atom_site_fract_x
_atom_site_fract_y
_atom_site_fract_z
_atom_site_occupancy
_atom_site_U_iso_or_equiv
Cl5 Cl-1 0.1018 0.0964 0.3542 1 0.0
Au1 Au+3 0.2171 0.5961 0.5355 1 0.0
Cl2 Cl-1 0.1399 0.4616 0.3695 1 0.0
Cl6 Cl-1 0.304 0.0664 0.6234 1 0.0
Cl4 Cl-1 0.2938 0.7301 0.6983 1 0.0
Cl7 Cl-1 0.4451 0.205 0.4428 1 0.0
S1 S+4 0.2438 0.1967 0.4918 1 0.0
Cl3 Cl-1 0.0581 0.7584 0.4252 1 0.0
Cl1 Cl-1 0.3849 0.4388 0.6485 1 0.0
